data_4065995
loop_
_publ_author_name
'Jothibasu, Ramasamy'
'Huang, Kuo-Wei'
'Huynh, Han Vinh'

_publ_section_title
;
 Synthesis ofcis- andtrans-Diisothiocyanato&#x2212;Bis(NHC) Complexes of
 Nickel(II) and Applications in the Kumada&#x2212;Corriu Reaction
;
_journal_issue 17
_journal_name_full Organometallics
_journal_page_first 3746
_journal_paper_doi 10.1021/om100241v
_journal_volume 29
_journal_year 2010
_chemical_formula_sum 'C32 H44 N6 Ni S2'
_chemical_formula_weight 635.56
_chemical_name_systematic
; 
 ? 
;
_space_group_IT_number 2
_symmetry_cell_setting triclinic
_symmetry_space_group_name_Hall '-P 1'
_symmetry_space_group_name_H-M 'P -1'
_atom_sites_solution_hydrogens geom
_atom_sites_solution_primary direct
_atom_sites_solution_secondary difmap
_audit_creation_method SHELXL-97
_cell_angle_alpha 103.240(2)
_cell_angle_beta 94.178(2)
_cell_angle_gamma 113.049(2)
_cell_formula_units_Z 1
_cell_length_a 9.3168(7)
_cell_length_b 10.0285(8)
_cell_length_c 10.3736(8)
_cell_measurement_reflns_used 2398
_cell_measurement_temperature 295(2)
_cell_measurement_theta_max 23.03
_cell_measurement_theta_min 2.30
_cell_volume 853.75(12)
_computing_cell_refinement 'Bruker SMART'
_computing_data_collection 'Bruker SMART'
_computing_data_reduction 'Bruker SAINT'
_computing_molecular_graphics 'Bruker SHELXTL'
_computing_publication_material 'Bruker SHELXTL'
_computing_structure_refinement 'SHELXL-97 (Sheldrick, 1997)'
_computing_structure_solution 'SHELXS-97 (Sheldrick, 1990)'
_diffrn_ambient_temperature 295(2)
_diffrn_measured_fraction_theta_full 0.999
_diffrn_measured_fraction_theta_max 0.999
_diffrn_measurement_device_type 'CCD area detector'
_diffrn_measurement_method 'phi and omega scans'
_diffrn_radiation_monochromator graphite
_diffrn_radiation_source 'fine-focus sealed tube'
_diffrn_radiation_type MoK\a
_diffrn_radiation_wavelength 0.71073
_diffrn_reflns_av_R_equivalents 0.0304
_diffrn_reflns_av_sigmaI/netI 0.0367
_diffrn_reflns_limit_h_max 12
_diffrn_reflns_limit_h_min -12
_diffrn_reflns_limit_k_max 13
_diffrn_reflns_limit_k_min -13
_diffrn_reflns_limit_l_max 13
_diffrn_reflns_limit_l_min -13
_diffrn_reflns_number 11224
_diffrn_reflns_theta_full 27.50
_diffrn_reflns_theta_max 27.50
_diffrn_reflns_theta_min 2.05
_exptl_absorpt_coefficient_mu 0.720
_exptl_absorpt_correction_T_max 0.8935
_exptl_absorpt_correction_T_min 0.8238
_exptl_absorpt_correction_type multi-scan
_exptl_absorpt_process_details 'Sadabs,(Sheldrick 2001)'
_exptl_crystal_colour ORANGE
_exptl_crystal_density_diffrn 1.236
_exptl_crystal_density_meas ?
_exptl_crystal_density_method 'not measured'
_exptl_crystal_description BLOCK
_exptl_crystal_F_000 338
_exptl_crystal_size_max 0.28
_exptl_crystal_size_mid 0.26
_exptl_crystal_size_min 0.16
_refine_diff_density_max 0.697
_refine_diff_density_min -0.323
_refine_diff_density_rms 0.073
_refine_ls_extinction_method none
_refine_ls_goodness_of_fit_ref 1.055
_refine_ls_hydrogen_treatment constr
_refine_ls_matrix_type full
_refine_ls_number_parameters 216
_refine_ls_number_reflns 3910
_refine_ls_number_restraints 6
_refine_ls_restrained_S_all 1.061
_refine_ls_R_factor_all 0.0693
_refine_ls_R_factor_gt 0.0573
_refine_ls_shift/su_max 0.000
_refine_ls_shift/su_mean 0.000
_refine_ls_structure_factor_coef Fsqd
_refine_ls_weighting_details 'calc w=1/[\s^2^(Fo^2^)+(0.0862P)^2^+0.1923P] where P=(Fo^2^+2Fc^2^)/3'
_refine_ls_weighting_scheme calc
_refine_ls_wR_factor_gt 0.1447
_refine_ls_wR_factor_ref 0.1538
_reflns_number_gt 3246
_reflns_number_total 3910
_reflns_threshold_expression >2sigma(I)
_cod_data_source_file om100241v_si_002.cif
_cod_data_source_block trans-2b
_cod_depositor_comments
;
The following automatic conversions were performed:

'_symmetry_cell_setting' value 'Triclinic' changed to 'triclinic'
according to /home/saulius/struct/CIF-dictionaries/cif_core.dic
dictionary named 'cif_core.dic' version 2.4.1 from
2010-06-29.

'_exptl_absorpt_correction_type' value 'Multi-scan'
changed to 'multi-scan' according to
/home/saulius/struct/CIF-dictionaries/cif_core.dic dictionary named
'cif_core.dic' version 2.4.1 from 2010-06-29.

Automatic conversion script
Id: cif_fix_values 1715 2011-07-08 13:25:40Z adriana 

The following automatic conversions were performed:

'_exptl_crystal_density_meas' value 'not measured' was changed to '?'
- the value is perceived as not measured.

Automatic conversion script
Id: cif_fix_values 3008 2015-01-20 13:52:24Z robertas 

The following automatic conversions were performed:

'_refine_ls_hydrogen_treatment' value 'contr' was replaced with the
value 'constr' as specified in the replacement file
'src/cod-tools/trunk/data/replacement-values/replacement_values.lst'.

Automatic conversion script
Id: cif_fix_values 5376 2017-05-30 11:51:03Z andrius 
;
_cod_original_cell_volume 853.75(11)
_cod_original_sg_symbol_H-M P-1
_cod_database_code 4065995

loop_
_symmetry_equiv_pos_as_xyz
'x, y, z'
'-x, -y, -z'

loop_
_atom_site_label
_atom_site_type_symbol
_atom_site_fract_x
_atom_site_fract_y
_atom_site_fract_z
_atom_site_U_iso_or_equiv
_atom_site_adp_type
_atom_site_occupancy
_atom_site_symmetry_multiplicity
_atom_site_calc_flag
_atom_site_refinement_flags
_atom_site_disorder_assembly
_atom_site_disorder_group
Ni1 Ni 0.5000 0.0000 0.5000 0.03953(18) Uani 1 2 d S . .
S1 S 0.34427(12) 0.22923(13) 0.21678(10) 0.0788(3) Uani 1 1 d . . .
N1 N 0.8353(3) 0.1315(2) 0.4692(2) 0.0451(5) Uani 1 1 d . . .
N2 N 0.7783(3) 0.2900(2) 0.6116(2) 0.0451(5) Uani 1 1 d . B .
N3 N 0.4331(3) 0.1001(3) 0.3963(3) 0.0527(6) Uani 1 1 d . . .
C1 C 0.7147(3) 0.1484(3) 0.5266(2) 0.0426(6) Uani 1 1 d . . .
C2 C 0.9761(3) 0.2608(3) 0.5212(3) 0.0473(6) Uani 1 1 d . . .
C3 C 1.1309(4) 0.2961(4) 0.4985(3) 0.0605(8) Uani 1 1 d . . .
H3 H 1.1559 0.2285 0.4372 0.073 Uiso 1 1 calc R . .
C4 C 1.2447(4) 0.4357(4) 0.5711(4) 0.0694(9) Uani 1 1 d . . .
H4 H 1.3493 0.4629 0.5590 0.083 Uiso 1 1 calc R . .
C5 C 1.2075(4) 0.5375(4) 0.6622(4) 0.0698(9) Uani 1 1 d . . .
H5 H 1.2878 0.6307 0.7099 0.084 Uiso 1 1 calc R . .
C6 C 1.0553(4) 0.5036(3) 0.6834(3) 0.0601(8) Uani 1 1 d . . .
H6 H 1.0302 0.5722 0.7432 0.072 Uiso 1 1 calc R . .
C7 C 0.9400(3) 0.3620(3) 0.6115(3) 0.0469(6) Uani 1 1 d . . .
C8 C 0.8240(4) -0.0039(3) 0.3715(3) 0.0549(7) Uani 1 1 d . . .
H8A H 0.7198 -0.0846 0.3619 0.066 Uiso 1 1 calc R . .
H8B H 0.9020 -0.0352 0.4053 0.066 Uiso 1 1 calc R . .
C9 C 0.8514(5) 0.0197(5) 0.2312(4) 0.0844(12) Uani 1 1 d . . .
H9 H 0.9515 0.1086 0.2436 0.101 Uiso 1 1 calc R . .
C10 C 0.8718(8) -0.1212(7) 0.1520(5) 0.138(2) Uani 1 1 d . . .
H10A H 0.7798 -0.2108 0.1487 0.207 Uiso 1 1 calc R . .
H10B H 0.9641 -0.1243 0.1962 0.207 Uiso 1 1 calc R . .
H10C H 0.8840 -0.1156 0.0620 0.207 Uiso 1 1 calc R . .
C11 C 0.7271(7) 0.0431(6) 0.1595(4) 0.1095(17) Uani 1 1 d . . .
H11A H 0.7573 0.0662 0.0780 0.164 Uiso 1 1 calc R . .
H11B H 0.7118 0.1254 0.2153 0.164 Uiso 1 1 calc R . .
H11C H 0.6301 -0.0470 0.1379 0.164 Uiso 1 1 calc R . .
C12 C 0.6910(4) 0.3558(3) 0.6963(3) 0.0555(7) Uani 1 1 d D . .
H12A H 0.5918 0.3351 0.6413 0.067 Uiso 1 1 calc R A 1
H12B H 0.7518 0.4645 0.7252 0.067 Uiso 1 1 calc R A 1
C13 C 0.6535(9) 0.3029(9) 0.8199(6) 0.073(2) Uani 0.50 1 d PD B 1
H13 H 0.5846 0.1946 0.7959 0.087 Uiso 0.50 1 calc PR B 1
C14 C 0.8132(11) 0.3408(16) 0.9048(10) 0.108(4) Uani 0.50 1 d PD B 1
H14A H 0.7957 0.3103 0.9856 0.162 Uiso 0.50 1 calc PR B 1
H14B H 0.8771 0.4477 0.9279 0.162 Uiso 0.50 1 calc PR B 1
H14C H 0.8669 0.2884 0.8541 0.162 Uiso 0.50 1 calc PR B 1
C15 C 0.5700(19) 0.3976(19) 0.8883(12) 0.106(5) Uani 0.50 1 d PD B 1
H15A H 0.5416 0.3715 0.9691 0.160 Uiso 0.50 1 calc PR B 1
H15B H 0.4761 0.3777 0.8281 0.160 Uiso 0.50 1 calc PR B 1
H15C H 0.6403 0.5029 0.9102 0.160 Uiso 0.50 1 calc PR B 1
C13A C 0.7494(11) 0.3829(8) 0.8478(5) 0.073(2) Uani 0.50 1 d PD B 2
H13A H 0.8578 0.4626 0.8703 0.088 Uiso 0.50 1 calc PR B 2
C14A C 0.7585(15) 0.2484(10) 0.8885(11) 0.091(3) Uani 0.50 1 d PD B 2
H14D H 0.8232 0.2123 0.8359 0.137 Uiso 0.50 1 calc PR B 2
H14E H 0.6537 0.1691 0.8728 0.137 Uiso 0.50 1 calc PR B 2
H14F H 0.8041 0.2796 0.9823 0.137 Uiso 0.50 1 calc PR B 2
C15A C 0.652(2) 0.443(2) 0.9386(12) 0.130(8) Uani 0.50 1 d PD B 2
H15D H 0.6455 0.5275 0.9150 0.195 Uiso 0.50 1 calc PR B 2
H15E H 0.7030 0.4735 1.0310 0.195 Uiso 0.50 1 calc PR B 2
H15F H 0.5475 0.3644 0.9265 0.195 Uiso 0.50 1 calc PR B 2
C16 C 0.3960(3) 0.1519(3) 0.3222(3) 0.0501(6) Uani 1 1 d . . .

loop_
_atom_site_aniso_label
_atom_site_aniso_U_11
_atom_site_aniso_U_22
_atom_site_aniso_U_33
_atom_site_aniso_U_23
_atom_site_aniso_U_13
_atom_site_aniso_U_12
Ni1 0.0398(3) 0.0376(3) 0.0370(3) 0.00968(18) 0.00746(18) 0.01241(19)
S1 0.0799(6) 0.1036(8) 0.0721(6) 0.0471(6) 0.0138(5) 0.0458(6)
N1 0.0428(11) 0.0443(12) 0.0451(12) 0.0100(9) 0.0106(9) 0.0162(10)
N2 0.0436(11) 0.0409(11) 0.0446(12) 0.0082(9) 0.0093(9) 0.0135(9)
N3 0.0472(13) 0.0537(14) 0.0548(14) 0.0175(11) 0.0035(11) 0.0186(11)
C1 0.0447(13) 0.0438(14) 0.0383(13) 0.0121(11) 0.0089(11) 0.0172(11)
C2 0.0428(14) 0.0480(15) 0.0476(15) 0.0169(12) 0.0089(11) 0.0135(11)
C3 0.0501(16) 0.0657(19) 0.068(2) 0.0206(16) 0.0170(14) 0.0242(15)
C4 0.0426(16) 0.076(2) 0.083(2) 0.0308(19) 0.0147(15) 0.0124(15)
C5 0.0531(17) 0.0554(18) 0.075(2) 0.0159(16) 0.0011(16) -0.0007(15)
C6 0.0587(18) 0.0472(16) 0.0592(18) 0.0095(14) 0.0059(14) 0.0104(14)
C7 0.0446(14) 0.0452(14) 0.0448(14) 0.0131(11) 0.0060(11) 0.0127(11)
C8 0.0572(17) 0.0478(15) 0.0568(17) 0.0069(13) 0.0136(13) 0.0230(13)
C9 0.089(3) 0.084(3) 0.066(2) -0.002(2) 0.021(2) 0.033(2)
C10 0.194(6) 0.178(6) 0.075(3) -0.009(3) 0.024(3) 0.137(5)
C11 0.177(5) 0.101(3) 0.066(3) 0.028(2) 0.022(3) 0.071(4)
C12 0.0561(16) 0.0471(15) 0.0583(17) 0.0029(13) 0.0142(14) 0.0224(13)
C13 0.077(5) 0.054(4) 0.083(5) 0.019(4) 0.039(4) 0.019(4)
C14 0.123(10) 0.130(11) 0.060(6) 0.024(7) 0.035(6) 0.040(9)
C15 0.162(13) 0.113(9) 0.074(9) 0.027(8) 0.070(9) 0.081(10)
C13A 0.116(7) 0.064(5) 0.062(5) 0.029(4) 0.048(5) 0.048(5)
C14A 0.126(9) 0.090(7) 0.060(5) 0.018(6) 0.003(6) 0.052(7)
C15A 0.24(2) 0.169(17) 0.058(7) 0.036(8) 0.062(10) 0.157(19)
C16 0.0419(14) 0.0523(16) 0.0498(16) 0.0113(13) 0.0105(12) 0.0145(12)

loop_
_atom_type_symbol
_atom_type_description
_atom_type_scat_dispersion_real
_atom_type_scat_dispersion_imag
_atom_type_scat_source
C C 0.0033 0.0016 'International Tables Vol C Tables 4.2.6.8 and 6.1.1.4'
H H 0.0000 0.0000 'International Tables Vol C Tables 4.2.6.8 and 6.1.1.4'
N N 0.0061 0.0033 'International Tables Vol C Tables 4.2.6.8 and 6.1.1.4'
S S 0.1246 0.1234 'International Tables Vol C Tables 4.2.6.8 and 6.1.1.4'
Ni Ni 0.3393 1.1124 'International Tables Vol C Tables 4.2.6.8 and 6.1.1.4'

loop_
_geom_angle_atom_site_label_1
_geom_angle_atom_site_label_2
_geom_angle_atom_site_label_3
_geom_angle
_geom_angle_site_symmetry_1
_geom_angle_site_symmetry_3
N3 Ni1 N3 180.0 2_656 .
N3 Ni1 C1 89.98(10) 2_656 2_656
N3 Ni1 C1 90.03(10) . 2_656
N3 Ni1 C1 90.03(10) 2_656 .
N3 Ni1 C1 89.97(10) . .
C1 Ni1 C1 180.0 2_656 .
C1 N1 C2 110.5(2) . .
C1 N1 C8 125.9(2) . .
C2 N1 C8 123.6(2) . .
C1 N2 C7 110.8(2) . .
C1 N2 C12 124.7(2) . .
C7 N2 C12 124.5(2) . .
C16 N3 Ni1 172.7(3) . .
N2 C1 N1 105.9(2) . .
N2 C1 Ni1 126.64(19) . .
N1 C1 Ni1 127.42(19) . .
C7 C2 N1 106.6(2) . .
C7 C2 C3 121.2(3) . .
N1 C2 C3 132.1(3) . .
C4 C3 C2 116.7(3) . .
C3 C4 C5 121.8(3) . .
C6 C5 C4 121.5(3) . .
C5 C6 C7 117.0(3) . .
C2 C7 C6 121.7(3) . .
C2 C7 N2 106.2(2) . .
C6 C7 N2 132.1(3) . .
N1 C8 C9 113.0(3) . .
C11 C9 C8 114.5(4) . .
C11 C9 C10 112.2(4) . .
C8 C9 C10 105.4(4) . .
N2 C12 C13 116.8(3) . .
N2 C12 C13A 111.5(3) . .
C13 C12 C13A 34.4(4) . .
C12 C13 C14 106.2(6) . .
C12 C13 C15 103.5(7) . .
C14 C13 C15 112.2(9) . .
C14A C13A C15A 108.1(10) . .
C14A C13A C12 116.3(6) . .
C15A C13A C12 112.5(7) . .
N3 C16 S1 179.1(3) . .

loop_
_geom_bond_atom_site_label_1
_geom_bond_atom_site_label_2
_geom_bond_distance
_geom_bond_site_symmetry_2
Ni1 N3 1.854(3) 2_656
Ni1 N3 1.855(3) .
Ni1 C1 1.921(3) 2_656
Ni1 C1 1.921(3) .
S1 C16 1.623(3) .
N1 C1 1.359(3) .
N1 C2 1.392(3) .
N1 C8 1.458(3) .
N2 C1 1.355(3) .
N2 C7 1.393(3) .
N2 C12 1.459(3) .
N3 C16 1.125(4) .
C2 C7 1.378(4) .
C2 C3 1.396(4) .
C3 C4 1.375(5) .
C4 C5 1.393(5) .
C5 C6 1.370(5) .
C6 C7 1.389(4) .
C8 C9 1.551(5) .
C9 C11 1.454(6) .
C9 C10 1.552(6) .
C12 C13 1.510(4) .
C12 C13A 1.550(5) .
C13 C14 1.532(5) .
C13 C15 1.536(5) .
C13A C14A 1.533(5) .
C13A C15A 1.536(5) .
